data_2003937
loop_
_publ_author_name
'Dao, D. C.'
'Ferguson, G.'

_publ_section_title
(3a<i>S</i>^*^,9b<i>S</i>^*^)-(+-)-3a,9b-Dihydro-2,9b-dimethylthiazolo[5,4-<i>c</i>]quinolin-4(5<i>H</i>)-one
_journal_issue 9
_journal_name_full 'Acta Crystallographica Section C'
_journal_page_first 1823
_journal_page_last 1825
_journal_paper_doi 10.1107/S0108270195007311
_journal_volume 51
_journal_year 1995
_chemical_compound_source 'synthesized by the authors, see text'
_chemical_formula_moiety 'C12 H12 N2 O S'
_chemical_formula_sum 'C12 H12 N2 O S'
_chemical_formula_weight 232.30
_chemical_name_common '3a,9b-Dihydro-2,9b-dimethylthiazolo[5,4-c]quinolin-4(5H)-one cis-isomer'
_chemical_name_systematic
;
(3aS^*^,9bS^*^)-(+-)-3a,9b-Dihydro-2,9b-dimethylthiazolo[5,4-c]
quinolin-4(5H)-one
;
_space_group_IT_number 15
_symmetry_cell_setting monoclinic
_symmetry_space_group_name_Hall '-C 2yc'
_symmetry_space_group_name_H-M 'C 1 2/c 1'
_cell_angle_alpha 90.00
_cell_angle_beta 98.470(10)
_cell_angle_gamma 90.00
_cell_formula_units_Z 16
_cell_length_a 24.032(4)
_cell_length_b 8.109(2)
_cell_length_c 24.014(3)
_cell_measurement_reflns_used 25
_cell_measurement_temperature 294.0(10)
_cell_measurement_theta_max 12.75
_cell_measurement_theta_min 9.55
_cell_volume 4628.7(15)
_computing_cell_refinement 'Enraf-Nonius SET4 and CELDIM'
_computing_data_collection 'Enraf-Nonius CAD4 (Enraf-Nonius 1992)'
_computing_data_reduction 'DATRD2 in NRCVAX94 (Gabe, Le Page, Charland, Lee & White, 1989)'
_computing_molecular_graphics 'NRCVAX94, PLATON (Spek, 1994a) and PLUTON (Spek, 1994b)'
_computing_publication_material 'NRCVAX94, SHELXL93  and WordPerfect'
_computing_structure_refinement 'NRCVAX94 and SHELXL93 (Sheldrick, 1993)'
_computing_structure_solution 'SHELXS86 (Sheldrick, 1985)'
_diffrn_ambient_temperature 294(1),
_diffrn_measurement_device 'Enraf-Nonius CAD-4'
_diffrn_measurement_method '\q/2\q scans '
_diffrn_radiation_monochromator graphite
_diffrn_radiation_source 'X-ray tube'
_diffrn_radiation_type 'Molybdenum K\a'
_diffrn_radiation_wavelength .71069
_diffrn_reflns_av_R_equivalents .018
_diffrn_reflns_av_sigmaI/netI 0.0249
_diffrn_reflns_limit_h_max 30
_diffrn_reflns_limit_h_min -030
_diffrn_reflns_limit_k_max 10
_diffrn_reflns_limit_k_min 0
_diffrn_reflns_limit_l_max 30
_diffrn_reflns_limit_l_min 0
_diffrn_reflns_number 5135
_diffrn_reflns_theta_max 26.9
_diffrn_reflns_theta_min 2.2
_diffrn_standards_decay_% 'no decay, variation 0.5'
_diffrn_standards_interval_time 120
_diffrn_standards_number 3
_exptl_absorpt_coefficient_mu .259
_exptl_absorpt_correction_T_max 1.0
_exptl_absorpt_correction_T_min 1.0
_exptl_absorpt_correction_type none
_exptl_crystal_colour 'pale green'
_exptl_crystal_density_diffrn 1.333
_exptl_crystal_density_meas ?
_exptl_crystal_description plate
_exptl_crystal_F_000 1952
_exptl_crystal_size_max .42
_exptl_crystal_size_mid .32
_exptl_crystal_size_min .13
_refine_diff_density_max .278
_refine_diff_density_min -0.237
_refine_ls_extinction_method none
_refine_ls_goodness_of_fit_all 1.065
_refine_ls_goodness_of_fit_obs 1.202
_refine_ls_hydrogen_treatment
;H atoms treated using a riding model (SHELXL defaults, C-H 0.93 to
0.98, N-H 0.86\%A)
;
_refine_ls_matrix_type full
_refine_ls_number_parameters 293
_refine_ls_number_reflns 5024
_refine_ls_number_restraints 0
_refine_ls_restrained_S_all 1.065
_refine_ls_restrained_S_obs 1.202
_refine_ls_R_factor_all 0.0617
_refine_ls_R_factor_obs .0367
_refine_ls_shift/esd_max .004
_refine_ls_shift/esd_mean 0.000
_refine_ls_structure_factor_coef Fsqd
_refine_ls_weighting_details 'w = 1/[\s^2^(Fo^2^)+(0.0627P)^2^+1.6815P] where P=(Fo^2^+2Fc^2^)/3'
_refine_ls_weighting_scheme calc
_refine_ls_wR_factor_all .1134
_refine_ls_wR_factor_obs .1062
_reflns_number_observed 3543
_reflns_number_total 5024
_reflns_observed_criterion >2\s(I)
_cod_data_source_file na1185.cif
_cod_data_source_block 89-4uni
_cod_depositor_comments
;
The following automatic conversions were performed:
'_symmetry_cell_setting' value 'Monoclinic' changed to 'monoclinic'
according to '/home/saulius/struct/CIF-dictionaries/cif_core.dic'
dictionary named 'cif_core.dic' version 2.4.1 from 2010-06-29.

Automatic conversion script
Id: cif_fix_enum 1527 2010-12-29 10:47:43Z saulius 

The following automatic conversions were performed:

'_symmetry_cell_setting' value 'Monoclinic' changed to 'monoclinic'
according to /home/saulius/struct/CIF-dictionaries/cif_core.dic
dictionary named 'cif_core.dic' version 2.4.1 from 2010-06-29.

Automatic conversion script
Id: cif_fix_values 1715 2011-07-08 13:25:40Z adriana 

The following automatic conversions were performed:

'_refine_ls_weighting_scheme' value 'calc w =
1/[\s^2^(Fo^2^)+(0.0627P)^2^+1.6815P] where P=(Fo^2^+2Fc^2^)/3' was
changed to 'calc'. New tag '_refine_ls_weighting_details' was
created. The value of the new tag was set to 'w =
1/[\s^2^(Fo^2^)+(0.0627P)^2^+1.6815P] where P=(Fo^2^+2Fc^2^)/3'.

Automatic conversion script
Id: cif_fix_values 3143 2015-03-26 13:38:13Z robertas 
;
_cod_original_sg_symbol_H-M 'C 2/c'
_cod_database_code 2003937

loop_
_symmetry_equiv_pos_as_xyz
'x, y, z'
'-x, y, -z+1/2'
'x+1/2, y+1/2, z'
'-x+1/2, y+1/2, -z+1/2'
'-x, -y, -z'
'x, -y, z-1/2'
'-x+1/2, -y+1/2, -z'
'x+1/2, -y+1/2, z-1/2'

loop_
_atom_site_aniso_label
_atom_site_aniso_U_11
_atom_site_aniso_U_22
_atom_site_aniso_U_33
_atom_site_aniso_U_12
_atom_site_aniso_U_13
_atom_site_aniso_U_23
S1A 0.0377(2) 0.0704(4) 0.0595(3) 0.0022(2) 0.0110(2) -0.0270(3)
C2A 0.0467(10) 0.0336(9) 0.0405(9) 0.0023(8) 0.0024(8) -0.0083(8)
N3A 0.0410(8) 0.0266(7) 0.0397(8) 0.0003(6) 0.0012(6) -0.0060(6)
C4A 0.0331(8) 0.0241(8) 0.0339(8) 0.0019(6) 0.0020(6) -0.0001(6)
C5A 0.0369(9) 0.0284(8) 0.0356(9) 0.0072(7) -0.0015(7) 0.0008(7)
C6A 0.077(2) 0.0662(15) 0.0549(13) 0.0006(12) 0.0132(11) -0.0282(11)
C7A 0.0519(11) 0.0369(10) 0.0505(11) 0.0048(8) 0.0176(9) 0.0092(8)
C8A 0.0324(8) 0.0346(9) 0.0307(8) 0.0043(7) 0.0030(6) 0.0003(7)
O9A 0.0354(6) 0.0448(7) 0.0419(7) 0.0078(5) -0.0079(5) -0.0017(6)
N10A 0.0320(7) 0.0295(7) 0.0372(7) 0.0016(6) -0.0049(6) -0.0051(6)
C11A 0.0309(8) 0.0281(8) 0.0289(8) 0.0014(6) 0.0006(6) 0.0005(6)
C12A 0.0309(8) 0.0254(8) 0.0299(8) 0.0020(6) 0.0038(6) 0.0005(6)
C13A 0.0322(8) 0.0313(8) 0.0355(8) -0.0020(7) -0.0030(7) 0.0002(7)
C14A 0.0345(8) 0.0382(9) 0.0417(9) 0.0042(7) -0.0071(7) 0.0062(8)
C15A 0.0457(10) 0.0274(8) 0.0491(10) 0.0062(7) -0.0004(8) 0.0080(8)
C16A 0.0377(9) 0.0258(8) 0.0428(9) -0.0004(7) -0.0009(7) -0.0012(7)
S1B 0.0714(4) 0.0592(3) 0.0384(3) -0.0113(3) 0.0091(2) -0.0151(2)
C2B 0.084(2) 0.0327(10) 0.0504(12) -0.0061(10) 0.0326(11) -0.0073(9)
N3B 0.0665(11) 0.0295(8) 0.0611(11) 0.0079(7) 0.0308(9) -0.0037(7)
C4B 0.0424(9) 0.0273(8) 0.0400(9) 0.0055(7) 0.0133(7) 0.0003(7)
C5B 0.0446(9) 0.0284(8) 0.0327(8) -0.0031(7) 0.0099(7) -0.0010(7)
C6B 0.133(3) 0.066(2) 0.075(2) -0.007(2) 0.058(2) -0.0281(14)
C7B 0.0549(11) 0.0444(11) 0.0529(12) 0.0073(9) 0.0045(9) 0.0115(9)
C8B 0.0342(8) 0.0361(9) 0.0299(8) 0.0001(7) 0.0000(6) -0.0023(7)
O9B 0.0332(6) 0.0461(8) 0.0539(8) -0.0027(5) 0.0033(6) -0.0064(6)
N10B 0.0319(7) 0.0325(7) 0.0479(8) 0.0048(6) 0.0041(6) -0.0105(6)
C11B 0.0337(8) 0.0312(8) 0.0362(9) 0.0029(7) 0.0023(7) -0.0036(7)
C12B 0.0395(9) 0.0291(8) 0.0369(9) 0.0033(7) 0.0098(7) -0.0004(7)
C13B 0.0441(10) 0.0385(10) 0.0677(13) 0.0069(8) 0.0223(9) -0.0025(9)
C14B 0.0430(10) 0.0476(12) 0.0750(14) -0.0060(9) 0.0226(10) -0.0021(10)
C15B 0.0523(12) 0.0346(10) 0.0792(15) -0.0081(9) 0.0128(11) -0.0022(10)
C16B 0.0425(10) 0.0298(9) 0.0713(13) 0.0030(8) 0.0064(9) -0.0064(9)

loop_
_atom_site_label
_atom_site_occupancy
_atom_site_fract_x
_atom_site_fract_y
_atom_site_fract_z
_atom_site_U_iso_or_equiv
_atom_site_thermal_displace_type
_atom_site_calc_flag
_atom_site_refinement_flags
_atom_site_type_symbol
S1A 1 .04344(2) .55570(8) .18013(2) .0555(2) Uani d . S
C2A 1 .10768(8) .6322(2) .21646(8) .0407(4) Uani d . C
N3A 1 .15174(6) .6091(2) .19471(6) .0363(3) Uani d . N
C4A 1 .14197(7) .5108(2) .14217(7) .0307(3) Uani d . C
C5A 1 .07837(7) .5215(2) .11890(7) .0343(4) Uani d . C
C6A 1 .10634(11) .7193(3) .27109(10) .0657(6) Uani d . C
C7A 1 .17684(8) .5828(2) .09971(8) .0454(4) Uani d . C
C8A 1 .05155(7) .3753(2) .08682(7) .0327(3) Uani d . C
O9A 1 .00733(5) .3920(2) .05418(5) .0421(3) Uani d . O
N10A 1 .07729(5) .2291(2) .09606(6) .0339(3) Uani d . N
C11A 1 .12710(6) .2020(2) .13396(6) .0297(3) Uani d . C
C12A 1 .15981(6) .3345(2) .15657(6) .0288(3) Uani d . C
C13A 1 .21001(7) .3008(2) .19144(7) .0338(4) Uani d . C
C14A 1 .22680(7) .1408(2) .20449(8) .0394(4) Uani d . C
C15A 1 .19322(8) .0108(2) .18294(8) .0415(4) Uani d . C
C16A 1 .14352(7) .0410(2) .14775(7) .0361(4) Uani d . C
S1B 1 -.03866(3) .07003(7) .15232(2) .0563(2) Uani d . S
C2B 1 -0.10897(10) .1368(2) .15247(9) .0536(5) Uani d . C
N3B 1 -0.14471(8) .1055(2) .11010(8) .0502(4) Uani d . N
C4B 1 -0.12115(7) .0087(2) .06659(7) .0358(4) Uani d . C
C5B 1 -.05633(7) .0254(2) .07770(7) .0348(4) Uani d . C
C6B 1 -0.12181(14) .2277(3) .20339(12) .0870(9) Uani d . C
C7B 1 -0.14401(9) .0777(3) .00830(9) .0511(5) Uani d . C
C8B 1 -.02166(7) -0.1186(2) .06303(7) .0339(4) Uani d . C
O9B 1 .02836(5) -.0995(2) .05874(6) .0447(3) Uani d . O
N10B 1 -.04723(6) -0.2651(2) .05577(6) .0376(3) Uani d . N
C11B 1 -0.10329(7) -0.2978(2) .06373(7) .0340(4) Uani d . C
C12B 1 -0.13990(7) -0.1694(2) .07039(7) .0348(4) Uani d . C
C13B 1 -0.19465(8) -0.2080(2) .07726(9) .0487(5) Uani d . C
C14B 1 -0.21321(9) -0.3685(3) .07738(10) .0538(5) Uani d . C
C15B 1 -0.17622(9) -0.4948(3) .07135(10) .0551(5) Uani d . C
C16B 1 -0.12152(8) -0.4601(2) .06449(9) .0481(5) Uani d . C
H5A 1 .07226 .6188 .09455 .041 Uiso calc R H
H6A1 1 .0918 .6463 .2969 .099 Uiso calc R H
H6A2 1 .0826 .8148 .2649 .099 Uiso calc R H
H6A3 1 .1437 .7528 .2866 .099 Uiso calc R H
H7A1 1 .1704 .5198 .0655 .068 Uiso calc R H
H7A2 1 .21603 .5784 .1150 .068 Uiso calc R H
H7A3 1 .1660 .6953 .0919 .068 Uiso calc R H
H10A 1 .06232 .1456 .07750 .041 Uiso calc R H
H13A 1 .23274 .3877 .20627 .041 Uiso calc R H
H14A 1 .26061 .1206 .22773 .047 Uiso calc R H
H15A 1 .20411 -0.0970 .19214 .050 Uiso calc R H
H16A 1 .12094 -0.0466 .13323 .043 Uiso calc R H
H5B 1 -0.04597 .1217 .05679 .042 Uiso calc R H
H6B1 1 -0.0983 .3237 .2093 .131 Uiso calc R H
H6B2 1 -0.1147 .1570 .2357 .131 Uiso calc R H
H6B3 1 -0.1606 .2605 .1977 .131 Uiso calc R H
H7B1 1 -0.1311 .1890 .0054 .077 Uiso calc R H
H7B2 1 -0.18439 .0761 .0031 .077 Uiso calc R H
H7B3 1 -0.1308 .0111 -0.02014 .077 Uiso calc R H
H10B 1 -0.02800 -0.3461 .04542 .045 Uiso calc R H
H13B 1 -0.21955 -0.1231 .08193 .058 Uiso calc R H
H14B 1 -0.25030 -0.3914 .08148 .065 Uiso calc R H
H15B 1 -0.18820 -0.6038 .07192 .066 Uiso calc R H
H16B 1 -0.09671 -0.5458 .06035 .058 Uiso calc R H

loop_
_atom_type_symbol
_atom_type_description
_atom_type_scat_source
_atom_type_scat_dispersion_real
_atom_type_scat_dispersion_imag
C C 'International Tables Vol C Tables 4.2.6.8 and 6.1.1.4' .0033 .0016
H H 'International Tables Vol C Tables 4.2.6.8 and 6.1.1.4' .0000 .0000
N N 'International Tables Vol C Tables 4.2.6.8 and 6.1.1.4' .0061 .0033
O O 'International Tables Vol C Tables 4.2.6.8 and 6.1.1.4' .0106 .0060
S S 'International Tables Vol C Tables 4.2.6.8 and 6.1.1.4' .1246 .1234

loop_
_geom_angle_atom_site_label_1
_geom_angle_atom_site_label_2
_geom_angle_atom_site_label_3
_geom_angle
_geom_angle_publ_flag
C2A S1A C5A 88.80(8) yes
N3A C2A C6A 124.2(2) no
N3A C2A S1A 117.91(13) yes
C6A C2A S1A 117.9(2) no
C2A N3A C4A 113.27(14) yes
N3A C4A C12A 107.98(13) no
N3A C4A C7A 109.21(14) no
C12A C4A C7A 110.33(13) no
N3A C4A C5A 107.51(13) yes
C12A C4A C5A 111.43(13) no
C7A C4A C5A 110.28(14) no
C8A C5A C4A 117.72(13) no
C8A C5A S1A 108.66(12) no
C4A C5A S1A 105.37(11) yes
O9A C8A N10A 122.5(2) no
O9A C8A C5A 120.21(15) no
N10A C8A C5A 117.32(13) no
C8A N10A C11A 124.88(14) no
C16A C11A C12A 120.50(14) no
C16A C11A N10A 118.96(14) no
C12A C11A N10A 120.53(14) no
C13A C12A C11A 118.19(14) no
C13A C12A C4A 120.90(14) no
C11A C12A C4A 120.88(13) no
C14A C13A C12A 121.34(15) no
C15A C14A C13A 119.8(2) no
C16A C15A C14A 120.0(2) no
C15A C16A C11A 120.2(2) no
C2B S1B C5B 88.76(9) yes
N3B C2B C6B 124.2(2) no
N3B C2B S1B 118.29(15) yes
C6B C2B S1B 117.5(2) no
C2B N3B C4B 113.0(2) yes
N3B C4B C12B 108.24(14) no
N3B C4B C7B 109.14(15) no
C12B C4B C7B 109.4(2) no
N3B C4B C5B 108.13(15) yes
C12B C4B C5B 111.87(13) no
C7B C4B C5B 110.01(14) no
C8B C5B C4B 118.01(14) no
C8B C5B S1B 109.16(12) no
C4B C5B S1B 105.72(11) yes
O9B C8B N10B 122.4(2) no
O9B C8B C5B 120.2(2) no
N10B C8B C5B 117.40(15) no
C8B N10B C11B 125.27(14) no
C12B C11B C16B 120.2(2) no
C12B C11B N10B 120.6(2) no
C16B C11B N10B 119.22(15) no
C13B C12B C11B 118.3(2) no
C13B C12B C4B 121.12(15) no
C11B C12B C4B 120.50(15) no
C14B C13B C12B 121.9(2) no
C13B C14B C15B 119.3(2) no
C16B C15B C14B 120.1(2) no
C15B C16B C11B 120.2(2) no

loop_
_geom_bond_atom_site_label_1
_geom_bond_atom_site_label_2
_geom_bond_distance
_geom_bond_publ_flag
S1A C2A 1.770(2) yes
S1A C5A 1.818(2) yes
C2A N3A 1.262(2) yes
C2A C6A 1.494(3) yes
N3A C4A 1.482(2) yes
C4A C5A 1.551(2) yes
C4A C12A 1.517(2) yes
C4A C7A 1.528(2) yes
C5A C8A 1.506(2) yes
C8A O9A 1.231(2) yes
C8A N10A 1.340(2) yes
N10A C11A 1.410(2) yes
C11A C12A 1.393(2) no
C11A C16A 1.390(2) no
C12A C13A 1.391(2) no
C13A C14A 1.381(2) no
C14A C15A 1.381(3) no
C15A C16A 1.380(2) no
S1B C2B 1.775(2) yes
S1B C5B 1.816(2) yes
C2B N3B 1.257(3) yes
C2B C6B 1.498(3) yes
N3B C4B 1.484(2) yes
C4B C5B 1.547(2) yes
C4B C12B 1.520(2) yes
C4B C7B 1.532(3) yes
C5B C8B 1.506(2) yes
C8B O9B 1.231(2) yes
C8B N10B 1.337(2) yes
N10B C11B 1.413(2) yes
C11B C12B 1.387(2) no
C11B C16B 1.388(2) no
C12B C13B 1.386(2) no
C13B C14B 1.376(3) no
C14B C15B 1.378(3) no
C15B C16B 1.378(3) no

loop_
_geom_torsion_atom_site_label_1
_geom_torsion_atom_site_label_2
_geom_torsion_atom_site_label_3
_geom_torsion_atom_site_label_4
_geom_torsion
_geom_torsion_publ_flag
C5A S1A C2A N3A -12.4(2) no
C5A S1A C2A C6A 168.0(2) no
C6A C2A N3A C4A 176.5(2) no
S1A C2A N3A C4A -3.1(2) yes
C2A N3A C4A C12A -99.9(2) no
C2A N3A C4A C7A 140.1(2) no
C2A N3A C4A C5A 20.5(2) no
N3A C4A C5A C8A -148.71(14) no
C12A C4A C5A C8A -30.6(2) no
C7A C4A C5A C8A 92.3(2) no
N3A C4A C5A S1A -27.42(14) no
C12A C4A C5A S1A 90.72(13) no
C7A C4A C5A S1A -146.40(12) no
C2A S1A C5A C8A 148.93(12) no
C2A S1A C5A C4A 21.91(12) no
C4A C5A C8A O9A -158.9(2) no
S1A C5A C8A O9A 81.5(2) no
C4A C5A C8A N10A 22.0(2) no
S1A C5A C8A N10A -97.6(2) no
O9A C8A N10A C11A -178.3(2) no
C5A C8A N10A C11A 0.8(2) no
C8A N10A C11A C16A 167.7(2) no
C8A N10A C11A C12A -13.3(2) no
C16A C11A C12A C13A 2.3(2) no
N10A C11A C12A C13A -176.73(15) no
C16A C11A C12A C4A -179.4(2) no
N10A C11A C12A C4A 1.5(2) yes
N3A C4A C12A C13A -44.7(2) no
C7A C4A C12A C13A 74.6(2) no
C5A C4A C12A C13A -162.56(15) no
N3A C4A C12A C11A 137.08(15) no
C7A C4A C12A C11A -103.6(2) no
C5A C4A C12A C11A 19.2(2) no
C11A C12A C13A C14A -1.3(3) no
C4A C12A C13A C14A -179.6(2) no
C12A C13A C14A C15A -0.3(3) no
C13A C14A C15A C16A 1.0(3) no
C14A C15A C16A C11A -0.1(3) no
C12A C11A C16A C15A -1.6(3) no
N10A C11A C16A C15A 177.4(2) no
C5B S1B C2B N3B 11.9(2) no
C5B S1B C2B C6B -167.9(2) no
C6B C2B N3B C4B -177.9(2) no
S1B C2B N3B C4B 2.2(2) yes
C2B N3B C4B C12B 102.8(2) no
C2B N3B C4B C7B -138.2(2) no
C2B N3B C4B C5B -18.5(2) no
N3B C4B C5B C8B 147.80(15) no
C12B C4B C5B C8B 28.7(2) no
C7B C4B C5B C8B -93.1(2) no
N3B C4B C5B S1B 25.4(2) no
C12B C4B C5B S1B -93.69(14) no
C7B C4B C5B S1B 144.51(13) no
C2B S1B C5B C8B -148.32(13) no
C2B S1B C5B C4B -20.43(12) no
C4B C5B C8B O9B 163.31(15) no
S1B C5B C8B O9B -76.1(2) no
C4B C5B C8B N10B -17.5(2) no
S1B C5B C8B N10B 103.2(2) no
O9B C8B N10B C11B 175.6(2) no
C5B C8B N10B C11B -3.6(2) no
C8B N10B C11B C12B 11.7(3) no
C8B N10B C11B C16B -168.7(2) no
C16B C11B C12B C13B -0.5(3) no
N10B C11B C12B C13B 179.1(2) no
C16B C11B C12B C4B -176.8(2) no
N10B C11B C12B C4B 2.8(2) yes
N3B C4B C12B C13B 43.1(2) no
C7B C4B C12B C13B -75.7(2) no
C5B C4B C12B C13B 162.1(2) no
N3B C4B C12B C11B -140.7(2) no
C7B C4B C12B C11B 100.5(2) no
C5B C4B C12B C11B -21.7(2) no
C11B C12B C13B C14B -0.3(3) no
C4B C12B C13B C14B 176.0(2) no
C12B C13B C14B C15B 1.0(3) no
C13B C14B C15B C16B -0.9(4) no
C14B C15B C16B C11B 0.1(3) no
C12B C11B C16B C15B 0.6(3) no
N10B C11B C16B C15B -179.0(2) no
